data_1540033
loop_
_publ_author_name
'Heras Ojea, Mar\'ia Jos\'e'
'Wilson, Claire'
'Coles, Simon J.'
'Tuna, Floriana'
'Murrie, Mark'

_publ_section_title
;
 Directed synthesis of {CuZn} and {CuZn} heterometallic complexes.
;
_journal_issue 44
_journal_name_full 'Dalton transactions (Cambridge, England : 2003)'
_journal_page_first 19275
_journal_page_last 19281
_journal_paper_doi 10.1039/c5dt03344f
_journal_volume 44
_journal_year 2015
_chemical_formula_moiety 'C88 H200 Cl3 Cu8 N16 O68 Zn8, 2(Cl), 3(Cl O4), 16(H2O)'
_chemical_formula_sum 'C88 H232 Cl8 Cu8 N16 O96 Zn8'
_chemical_formula_weight 4365.76
_space_group_crystal_system tetragonal
_space_group_IT_number 85
_space_group_name_Hall '-P 4a'
_space_group_name_H-M_alt 'P 4/n'
_symmetry_space_group_name_Hall '-P 4a'
_symmetry_space_group_name_H-M 'P 4/n :2'
_atom_sites_solution_hydrogens mixed
_atom_sites_solution_primary iterative
_audit_creation_date 2015-03-19
_audit_creation_method
;
Olex2 1.2
(compiled 2015.01.26 svn.r3150 for OlexSys, GUI svn.r4998)
;
_audit_update_record
;
2015-07-29 deposited with the CCDC.
2015-10-13 downloaded from the CCDC.
;
_cell_angle_alpha 90
_cell_angle_beta 90
_cell_angle_gamma 90
_cell_formula_units_Z 2
_cell_length_a 26.5574(19)
_cell_length_b 26.5574(19)
_cell_length_c 13.1186(10)
_cell_measurement_reflns_used 20855
_cell_measurement_temperature 100
_cell_measurement_theta_max 27.5
_cell_measurement_theta_min 2.2
_cell_volume 9252.5(12)
_computing_cell_refinement
;
CrystalClear-SM Expert 3.1 b25 (Rigaku, 20112)
;
_computing_data_collection
;
CrystalClear-SM Expert 3.1 b25 (Rigaku, 20112)
;
_computing_data_reduction
;
CrystalClear-SM Expert 3.1 b25 (Rigaku, 20112)
;
_computing_molecular_graphics 'Olex2 (Dolomanov et al., 2009)'
_computing_publication_material 'Olex2 (Dolomanov et al., 2009)'
_computing_structure_refinement 'ShelXL (Sheldrick, 2008)'
_computing_structure_solution
;
Superflip (Palatinus & Chapuis, 2007;Palatinus & van der Lee, 2008;
Palatinus et al., 2012)
;
_diffrn_ambient_temperature 100(2)
_diffrn_detector 'CCD plate'
_diffrn_detector_area_resol_mean 28.5714
_diffrn_detector_type 'Rigaku HG Saturn724+ (2x2 bin mode)'
_diffrn_measured_fraction_theta_full 0.990
_diffrn_measured_fraction_theta_max 0.990
_diffrn_measurement_details
;
scan:
    Number of images: 123
               Slice: -50.0000 - 73.0000
         Image width: 1.0000
            Exp time: 20.0000
       Rotation axis: Omega
               Omega: 0.0000
               Kappa: 43.0000
                 Phi: -78.0000
                 XTD: 44.9137
              2theta: -17.0831
scan:
    Number of images: 22
               Slice: -49.0000 - -27.0000
         Image width: 1.0000
            Exp time: 20.0000
       Rotation axis: Omega
               Omega: 0.0000
               Kappa: 14.0000
                 Phi: 128.0000
                 XTD: 44.9137
              2theta: -17.0831
;
_diffrn_measurement_device 'four-circle \k goniometer'
_diffrn_measurement_device_type 'Rigaku AFC12 (Right)'
_diffrn_measurement_method 'profile data from \w-scans'
_diffrn_measurement_specimen_support 'MiTeGen MicroMount'
_diffrn_orient_matrix_type d*Trek
_diffrn_orient_matrix_UB_11 0.037279
_diffrn_orient_matrix_UB_12 0.001319
_diffrn_orient_matrix_UB_13 -0.005133
_diffrn_orient_matrix_UB_21 0.003584
_diffrn_orient_matrix_UB_22 -0.033141
_diffrn_orient_matrix_UB_23 0.017512
_diffrn_orient_matrix_UB_31 -0.007904
_diffrn_orient_matrix_UB_32 -0.036087
_diffrn_orient_matrix_UB_33 -0.066678
_diffrn_radiation_collimation 'Confocal mirrors, HF Varimax '
_diffrn_radiation_type MoK\a
_diffrn_radiation_wavelength 0.71075
_diffrn_reflns_av_R_equivalents 0.1349
_diffrn_reflns_av_unetI/netI 0.1495
_diffrn_reflns_Laue_measured_fraction_full 0.967
_diffrn_reflns_Laue_measured_fraction_max 0.990
_diffrn_reflns_limit_h_max 23
_diffrn_reflns_limit_h_min -29
_diffrn_reflns_limit_k_max 31
_diffrn_reflns_limit_k_min -13
_diffrn_reflns_limit_l_max 15
_diffrn_reflns_limit_l_min -15
_diffrn_reflns_number 23159
_diffrn_reflns_point_group_measured_fraction_full 0.990
_diffrn_reflns_point_group_measured_fraction_max 0.990
_diffrn_reflns_theta_full 25.024
_diffrn_reflns_theta_max 25.024
_diffrn_reflns_theta_min 2.182
_diffrn_source 'Rotating Anode'
_diffrn_source_current 55.0
_diffrn_source_power 2.475
_diffrn_source_voltage 45.0
_exptl_absorpt_coefficient_mu 2.126
_exptl_absorpt_correction_T_max 1.000
_exptl_absorpt_correction_T_min 0.382
_exptl_absorpt_correction_type multi-scan
_exptl_absorpt_process_details
;
CrystalClear-SM Expert 3.1 b25 (Rigaku, 20112)
;
_exptl_crystal_colour Blue
_exptl_crystal_density_diffrn 1.567
_exptl_crystal_description tablet
_exptl_crystal_F_000 4496
_exptl_crystal_size_max 0.09
_exptl_crystal_size_mid 0.04
_exptl_crystal_size_min 0.01
_refine_diff_density_max 0.995
_refine_diff_density_min -1.154
_refine_diff_density_rms 0.171
_refine_ls_extinction_method none
_refine_ls_goodness_of_fit_ref 1.042
_refine_ls_hydrogen_treatment mixed
_refine_ls_matrix_type full
_refine_ls_number_parameters 486
_refine_ls_number_reflns 8104
_refine_ls_number_restraints 69
_refine_ls_restrained_S_all 1.049
_refine_ls_R_factor_all 0.1522
_refine_ls_R_factor_gt 0.0900
_refine_ls_shift/su_max 0.000
_refine_ls_shift/su_mean 0.000
_refine_ls_structure_factor_coef Fsqd
_refine_ls_weighting_details 'w=1/[\s^2^(Fo^2^)+(0.1373P)^2^] where P=(Fo^2^+2Fc^2^)/3'
_refine_ls_weighting_scheme calc
_refine_ls_wR_factor_gt 0.2302
_refine_ls_wR_factor_ref 0.2549
_reflns_Friedel_coverage 0.000
_reflns_number_gt 4716
_reflns_number_total 8104
_reflns_threshold_expression 'I > 2\s(I)'
_cod_data_source_file c5dt03344f2.cif
_cod_data_source_block 2
_cod_depositor_comments
;
 Marking attached hydrogen atoms.

 Antanas Vaitkus,
 2017-07-12

The following automatic conversions were performed:

'_exptl_absorpt_correction_type' value 'Multi-scan' changed to
'multi-scan' according to
/usr/data/users/saulius/crontab/automatic-downloads/rss-feeds/RSC/lib/dictionaries/cif_core.dic
dictionary named 'cif_core.dic' version 2.4.2 from 2011-04-26.

Automatic conversion script
Id: cif_fix_values 3271 2015-04-21 07:52:19Z andrius 

 Adding full bibliography for 1540032--1540033.cif.
;
_cod_original_cell_volume 9252.5(15)
_cod_database_code 1540033
_shelx_space_group_comment
;
The symmetry employed for this shelxl refinement is uniquely defined
by the following loop, which should always be used as a source of
symmetry information in preference to the above space-group names.
They are only intended as comments.
;
_olex2_refinement_description
;
1. Fixed Uiso
 At 1.2 times of:
  All C(H,H) groups, All C(H,H,H,H) groups, All C(H,H,H,H,H,H) groups, All
  N(H) groups
 At 1.5 times of:
  All O(H) groups
2. Restrained distances
 O1-H1 = O2-H2
 0.84 with sigma of 0.02
 O71X-C71A \\sim O71A-C71A \\sim O71Y-C71A
 with sigma of 0.02
 O5C-O6C \\sim O5C-O7C \\sim O5C-O8C \\sim O6C-O7C \\sim O6C-O8C \\sim O7C-O8C
 with sigma of 0.02
 O1C-O2C \\sim O1C-O3C \\sim O1C-O4C \\sim O2C-O3C \\sim O2C-O4C \\sim O3C-O4C
 with sigma of 0.02
 Cl4C-O5C \\sim Cl4C-O6C \\sim Cl4C-O7C \\sim Cl4C-O8C \\sim Cl3C-O1C \\sim
Cl3C-O2C \\sim Cl3C-O4C ~
 Cl3C-O3C
 with sigma of 0.02
 O11X-C11B \\sim O11B-C11B \\sim O72X-C72B \\sim O72B-C72B
 with sigma of 0.02
3. Others
 Sof(Cl2A)=0.25*(1-FVAR(2))
 Sof(Cl2)=0.25*FVAR(2)
 Uiso(O5C)=Uiso(O6C)=Uiso(O7C)=Uiso(O8C)=FVAR(2)
 Fixed Sof: O71A(0.6) H71A(0.6) H71B(0.6) H71C(0.6) H71D(0.2) H71E(0.2)
 H71F(0.2) H71G(0.2) O11B(0.75) H11D(0.75) O72B(0.8) H72C(0.8) H11E(0.75)
 H11F(0.75) H11G(0.25) H11H(0.25) H72D(0.8) H72E(0.8) H72F(0.2) H72G(0.2)
 O11X(0.25) H11X(0.25) O71X(0.2) H71X(0.2) O72X(0.2) H72X(0.2) O71Y(0.2)
 H71Y(0.2) Cl3C(0.75) O1C(0.75) O2C(0.75) O3C(0.75) O4C(0.75) Cl4C(0.75)
 O5C(0.75) O6C(0.75) O7C(0.75) O8C(0.75) O1W(0.5) O4W(0.5)
4.a Ternary CH refined with riding coordinates:
 N2A(H2A), N6A(H6A), N2B(H2B), N6B(H6B)
4.b Secondary CH2 refined with riding coordinates:
 C3A(H3AA,H3AB), C4A(H4AA,H4AB), C5A(H5AA,H5AB), C10A(H10B,H10C), C11A(H11B,
 H11C), C12A(H12A,H12B), C71A(H71B,H71C), C71A(H71D,H71E), C71A(H71F,H71G),
 C72A(H72A,H72B), C73A(H73B,H73C), C3B(H3BA,H3BB), C4B(H4BA,H4BB), C5B(H5BA,
 H5BB), C10B(H10D,H10E), C11B(H11E,H11F), C11B(H11G,H11H), C12B(H12D,H12E),
 C71B(H71H,H71I), C72B(H72D,H72E), C72B(H72F,H72G), C73B(H73E,H73F)
4.c Tetrahedral OH refined with riding coordinates:
 O71A(H71A), O11B(H11D), O72B(H72C), O11X(H11X), O71X(H71X), O72X(H72X),
 O71Y(H71Y)
4.d Idealised tetrahedral OH refined as rotating group:
 O10A(H10A), O11A(H11A), O73A(H73A), O12B(H12C), O73B(H73D)
;
_shelx_shelxl_version_number 2014/7
_olex2_submission_special_instructions 'No special instructions were received'

loop_
_space_group_symop_operation_xyz
'x, y, z'
'-y+1/2, x, z'
'-x+1/2, -y+1/2, z'
'y, -x+1/2, z'
'-x, -y, -z'
'y-1/2, -x, -z'
'x-1/2, y-1/2, -z'
'-y, x-1/2, -z'

loop_
_atom_site_label
_atom_site_type_symbol
_atom_site_fract_x
_atom_site_fract_y
_atom_site_fract_z
_atom_site_U_iso_or_equiv
_atom_site_adp_type
_atom_site_occupancy
_atom_site_site_symmetry_order
_atom_site_calc_flag
_atom_site_refinement_flags_posn
_atom_site_refinement_flags_adp
_atom_site_refinement_flags_occupancy
_atom_site_disorder_assembly
_atom_site_disorder_group
_atom_site_attached_hydrogens
Zn1 Zn 0.31972(4) 0.37649(4) 0.39959(8) 0.0230(3) Uani 1 1 d . . . . . 0
Zn2 Zn 0.39050(4) 0.29023(4) 0.31667(8) 0.0258(3) Uani 1 1 d . . . . . 0
Cu1 Cu 0.40564(5) 0.41264(5) 0.23196(8) 0.0252(3) Uani 1 1 d . . . . . 0
Cu2 Cu 0.24484(5) 0.47399(5) 0.49025(8) 0.0272(3) Uani 1 1 d . . . . . 0
O1 O 0.2772(3) 0.3656(3) 0.2792(5) 0.0290(16) Uani 1 1 d D . . . . 0
H1 H 0.282(4) 0.3370(19) 0.253(8) 0.043 Uiso 1 1 d DR . . . . 0
O2 O 0.3491(3) 0.3108(3) 0.4358(5) 0.0276(16) Uani 1 1 d D . . . . 0
H2 H 0.3189(15) 0.306(4) 0.418(8) 0.041 Uiso 1 1 d DR . . . . 0
O10A O 0.4822(3) 0.5286(4) 0.4242(8) 0.060(3) Uani 1 1 d . . . . . 0
H10A H 0.4966 0.5340 0.3682 0.090 Uiso 1 1 calc GR . . . . 0
O11A O 0.3208(3) 0.5235(3) 0.4377(5) 0.0379(19) Uani 1 1 d . . . . . 0
H11A H 0.3212 0.5542 0.4525 0.057 Uiso 1 1 calc GR . . . . 0
O12A O 0.3832(2) 0.4097(2) 0.3705(4) 0.0246(15) Uani 1 1 d . . . . . 0
O71A O 0.3547(5) 0.3229(5) -0.1023(10) 0.046(3) Uiso 0.6 1 d D . . A 1 0
H71A H 0.3573 0.2960 -0.0691 0.069 Uiso 0.6 1 calc R . . A 1 0
O72A O 0.3890(3) 0.3420(2) 0.2130(5) 0.0265(16) Uani 1 1 d . . . . . 0
O73A O 0.3209(3) 0.4231(3) 0.1403(5) 0.0332(17) Uani 1 1 d . . . . . 0
H73A H 0.3055 0.4045 0.1816 0.050 Uiso 1 1 calc GR . . . . 0
N2A N 0.4254(3) 0.4835(3) 0.2642(6) 0.029(2) Uani 1 1 d . . . . . 0
H2A H 0.4621 0.4815 0.2810 0.035 Uiso 1 1 calc R . . . . 0
N6A N 0.4205(4) 0.4119(4) 0.0827(6) 0.036(2) Uani 1 1 d . . . . . 0
H6A H 0.4545 0.3960 0.0750 0.043 Uiso 1 1 calc R . . . . 0
C1A C 0.4003(4) 0.4983(4) 0.3641(7) 0.029(2) Uani 1 1 d . . . . . 0
C3A C 0.4224(5) 0.5218(4) 0.1794(8) 0.045(3) Uani 1 1 d . . . . . 0
H3AA H 0.4379 0.5539 0.2016 0.054 Uiso 1 1 calc R . . . . 0
H3AB H 0.3868 0.5283 0.1617 0.054 Uiso 1 1 calc R . . . . 0
C4A C 0.4501(5) 0.5014(5) 0.0878(9) 0.052(3) Uani 1 1 d . . . . . 0
H4AA H 0.4826 0.4873 0.1112 0.063 Uiso 1 1 calc R . . . . 0
H4AB H 0.4577 0.5298 0.0415 0.063 Uiso 1 1 calc R . . . . 0
C5A C 0.4226(5) 0.4606(5) 0.0261(9) 0.049(3) Uani 1 1 d . . . . . 0
H5AA H 0.3879 0.4720 0.0111 0.059 Uiso 1 1 calc R . . . . 0
H5AB H 0.4402 0.4554 -0.0396 0.059 Uiso 1 1 calc R . . . . 0
C7A C 0.3836(5) 0.3746(4) 0.0434(7) 0.038(3) Uani 1 1 d . . . . . 0
C10A C 0.4297(4) 0.5411(4) 0.4154(9) 0.036(3) Uani 1 1 d . . . . . 0
H10B H 0.4259 0.5723 0.3749 0.043 Uiso 1 1 calc R . . . . 0
H10C H 0.4156 0.5474 0.4841 0.043 Uiso 1 1 calc R . . . . 0
C11A C 0.3463(4) 0.5159(4) 0.3439(7) 0.026(2) Uani 1 1 d . . . . . 0
H11B H 0.3469 0.5477 0.3046 0.031 Uiso 1 1 calc R . . . . 0
H11C H 0.3283 0.4902 0.3030 0.031 Uiso 1 1 calc R . . . . 0
C12A C 0.4018(4) 0.4502(4) 0.4289(7) 0.027(2) Uani 1 1 d . . . . . 0
H12A H 0.4369 0.4431 0.4503 0.032 Uiso 1 1 calc R . . . . 0
H12B H 0.3810 0.4546 0.4908 0.032 Uiso 1 1 calc R . . . . 0
C71A C 0.3937(5) 0.3590(5) -0.0673(7) 0.048(3) Uani 1 1 d D . . . . 0
H71B H 0.3934 0.3892 -0.1116 0.058 Uiso 0.6 1 calc R . . A 1 0
H71C H 0.4274 0.3432 -0.0724 0.058 Uiso 0.6 1 calc R . . A 1 0
H71D H 0.3823 0.3239 -0.0777 0.058 Uiso 0.2 1 calc R . . A 2 0
H71E H 0.3741 0.3809 -0.1137 0.058 Uiso 0.2 1 calc R . . A 2 0
H71F H 0.4274 0.3432 -0.0717 0.058 Uiso 0.2 1 calc R . . A 3 0
H71G H 0.3685 0.3336 -0.0882 0.058 Uiso 0.2 1 calc R . . A 3 0
C72A C 0.3899(4) 0.3280(4) 0.1101(7) 0.037(3) Uani 1 1 d . . . . . 0
H72A H 0.3622 0.3039 0.0962 0.045 Uiso 1 1 calc R . . . . 0
H72B H 0.4222 0.3112 0.0941 0.045 Uiso 1 1 calc R . . . . 0
C73A C 0.3305(4) 0.3959(4) 0.0484(7) 0.034(3) Uani 1 1 d . . . . . 0
H73B H 0.3252 0.4186 -0.0105 0.041 Uiso 1 1 calc R . . . . 0
H73C H 0.3061 0.3679 0.0429 0.041 Uiso 1 1 calc R . . . . 0
O10B O 0.2835(3) 0.4114(2) 0.5040(4) 0.0268(16) Uani 1 1 d . . . . . 0
O11B O 0.2746(5) 0.3708(4) 0.8204(10) 0.062(3) Uiso 0.75 1 d D . . B 1 0
H11D H 0.2741 0.3685 0.8843 0.094 Uiso 0.75 1 calc R . . B 1 0
O12B O 0.1777(3) 0.4185(3) 0.5782(5) 0.0349(18) Uani 1 1 d . . . . . 0
H12C H 0.1719 0.3930 0.5421 0.052 Uiso 1 1 calc GR . . . . 0
O71B O 0.2298(3) 0.4588(3) 0.3501(5) 0.0278(16) Uani 1 1 d . . . . . 0
O72B O 0.2136(4) 0.6151(4) 0.3195(8) 0.053(3) Uiso 0.8 1 d D . . C 1 0
H72C H 0.2368 0.6013 0.2863 0.079 Uiso 0.8 1 calc R . . C 1 0
O73B O 0.1062(3) 0.4944(3) 0.2876(6) 0.0410(19) Uani 1 1 d . . . . . 0
H73D H 0.0775 0.4822 0.2984 0.061 Uiso 1 1 calc GR . . . . 0
N2B N 0.2558(4) 0.4803(4) 0.6413(6) 0.038(2) Uani 1 1 d . . . . . 0
H2B H 0.2908 0.4934 0.6503 0.045 Uiso 1 1 calc R . . . . 0
N6B N 0.2074(3) 0.5385(3) 0.4643(6) 0.031(2) Uani 1 1 d . . . . . 0
H6B H 0.2341 0.5643 0.4519 0.037 Uiso 1 1 calc R . . . . 0
C1B C 0.2565(4) 0.4273(5) 0.6765(7) 0.037(3) Uani 1 1 d . . . . . 0
C3B C 0.2220(5) 0.5156(5) 0.6995(9) 0.048(3) Uani 1 1 d . . . . . 0
H3BA H 0.2375 0.5231 0.7664 0.057 Uiso 1 1 calc R . . . . 0
H3BB H 0.1893 0.4988 0.7122 0.057 Uiso 1 1 calc R . . . . 0
C4B C 0.2128(6) 0.5643(5) 0.6435(8) 0.053(4) Uani 1 1 d . . . . . 0
H4BA H 0.2454 0.5777 0.6193 0.064 Uiso 1 1 calc R . . . . 0
H4BB H 0.1983 0.5891 0.6916 0.064 Uiso 1 1 calc R . . . . 0
C5B C 0.1773(5) 0.5588(5) 0.5525(9) 0.046(3) Uani 1 1 d . . . . . 0
H5BA H 0.1495 0.5353 0.5694 0.055 Uiso 1 1 calc R . . . . 0
H5BB H 0.1626 0.5918 0.5345 0.055 Uiso 1 1 calc R . . . . 0
C7B C 0.1795(4) 0.5340(4) 0.3635(8) 0.029(2) Uani 1 1 d . . . . . 0
C10B C 0.2953(4) 0.4016(5) 0.6093(7) 0.039(3) Uani 1 1 d . . . . . 0
H10D H 0.3293 0.4145 0.6253 0.047 Uiso 1 1 calc R . . . . 0
H10E H 0.2950 0.3648 0.6221 0.047 Uiso 1 1 calc R . . . . 0
C11B C 0.2735(5) 0.4239(5) 0.7909(7) 0.046(3) Uani 1 1 d D . . . . 0
H11E H 0.3073 0.4389 0.7992 0.055 Uiso 0.75 1 calc R . . B 1 0
H11F H 0.2496 0.4426 0.8347 0.055 Uiso 0.75 1 calc R . . B 1 0
H11G H 0.2457 0.4346 0.8361 0.055 Uiso 0.25 1 calc R . . B 2 0
H11H H 0.2824 0.3887 0.8080 0.055 Uiso 0.25 1 calc R . . B 2 0
C12B C 0.2039(4) 0.4038(5) 0.6674(7) 0.037(3) Uani 1 1 d . . . . . 0
H12D H 0.2073 0.3667 0.6677 0.044 Uiso 1 1 calc R . . . . 0
H12E H 0.1838 0.4135 0.7278 0.044 Uiso 1 1 calc R . . . . 0
C71B C 0.2137(4) 0.5025(4) 0.2986(7) 0.028(2) Uani 1 1 d . . . . . 0
H71H H 0.1957 0.4926 0.2356 0.034 Uiso 1 1 calc R . . . . 0
H71I H 0.2434 0.5227 0.2787 0.034 Uiso 1 1 calc R . . . . 0
C72B C 0.1696(4) 0.5846(4) 0.3154(10) 0.048(3) Uani 1 1 d D . . . . 0
H72D H 0.1593 0.5799 0.2435 0.058 Uiso 0.8 1 calc R . . C 1 0
H72E H 0.1417 0.6016 0.3518 0.058 Uiso 0.8 1 calc R . . C 1 0
H72F H 0.2023 0.6017 0.3047 0.058 Uiso 0.2 1 calc R . . C 2 0
H72G H 0.1544 0.5789 0.2474 0.058 Uiso 0.2 1 calc R . . C 2 0
C73B C 0.1289(4) 0.5070(4) 0.3812(8) 0.036(3) Uani 1 1 d . . . . . 0
H73E H 0.1345 0.4761 0.4216 0.043 Uiso 1 1 calc R . . . . 0
H73F H 0.1061 0.5293 0.4204 0.043 Uiso 1 1 calc R . . . . 0
O11X O 0.3169(10) 0.4565(11) 0.805(2) 0.049(9) Uiso 0.25 1 d D . . B 2 0
H11X H 0.3414 0.4453 0.7715 0.074 Uiso 0.25 1 calc R . . B 2 0
O71X O 0.4477(10) 0.3628(16) -0.093(3) 0.051(11) Uiso 0.2 1 d D . . A 2 0
H71X H 0.4599 0.3338 -0.0997 0.076 Uiso 0.2 1 calc R . . A 2 0
O72X O 0.1370(15) 0.6182(14) 0.372(3) 0.057(12) Uiso 0.2 1 d D . . C 2 0
H72X H 0.1078 0.6171 0.3479 0.086 Uiso 0.2 1 calc R . . C 2 0
O71Y O 0.3915(15) 0.4025(12) -0.139(3) 0.048(10) Uiso 0.2 1 d D . . A 3 0
H71Y H 0.3905 0.3918 -0.1994 0.072 Uiso 0.2 1 calc R . . A 3 0
Cl2A Cl 0.2500 0.2500 0.1105(12) 0.021(6) Uani 0.249(15) 4 d S T P D 2 0
Cl3C Cl 0.3945(2) 0.5214(2) 0.7461(4) 0.0758(15) Uani 0.75 1 d D . . . . 0
O1C O 0.3454(5) 0.5398(6) 0.7156(13) 0.133(7) Uiso 0.75 1 d D . . . . 0
O2C O 0.3917(6) 0.4684(5) 0.7705(11) 0.099(5) Uiso 0.75 1 d D . . . . 0
O3C O 0.4159(6) 0.5500(6) 0.8268(11) 0.115(6) Uiso 0.75 1 d D . . . . 0
O4C O 0.4277(6) 0.5270(7) 0.6573(11) 0.137(7) Uiso 0.75 1 d D . . . . 0
Cl2 Cl 0.2500 0.2500 0.2094(6) 0.044(3) Uani 0.751(15) 4 d S T P D 1 0
Cl3 Cl 0.2500 0.2500 0.5107(5) 0.0502(16) Uani 1 4 d S T P . . 0
Cl4C Cl 0.1605(2) 0.5438(3) -0.0230(4) 0.0909(18) Uani 0.75 1 d D . . . . 0
O5C O 0.1437(8) 0.5600(8) -0.1210(12) 0.164(4) Uiso 0.75 1 d D . . . . 0
O6C O 0.1222(7) 0.5236(7) 0.0388(14) 0.164(4) Uiso 0.75 1 d D . . . . 0
O7C O 0.2021(6) 0.5095(7) -0.0320(15) 0.164(4) Uiso 0.75 1 d D . . . . 0
O8C O 0.1801(8) 0.5889(6) 0.0317(14) 0.164(4) Uiso 0.75 1 d D . . . . 0
O1W O 0.2876(11) 0.6826(11) 0.657(2) 0.119(9) Uiso 0.5 1 d . . . . . 2
O2W O 0.4575(4) 0.4080(5) 0.6693(8) 0.087(3) Uiso 1 1 d . . . . . 2
O3W O 0.2861(5) 0.5157(5) 0.0665(9) 0.101(4) Uiso 1 1 d . . . . . 2
O4W O 0.2746(11) 0.6099(10) 0.1494(19) 0.109(8) Uiso 0.5 1 d . . . . . 2
O5W O 0.3078(5) 0.6260(5) 0.4669(9) 0.096(4) Uiso 1 1 d . . . . . 2

loop_
_atom_site_aniso_label
_atom_site_aniso_U_11
_atom_site_aniso_U_22
_atom_site_aniso_U_33
_atom_site_aniso_U_23
_atom_site_aniso_U_13
_atom_site_aniso_U_12
Zn1 0.0264(6) 0.0258(6) 0.0168(5) -0.0009(5) 0.0023(5) -0.0015(5)
Zn2 0.0292(7) 0.0265(7) 0.0219(5) -0.0030(5) -0.0005(5) 0.0010(5)
Cu1 0.0324(7) 0.0296(7) 0.0136(5) -0.0010(5) 0.0027(5) -0.0021(5)
Cu2 0.0326(7) 0.0307(7) 0.0184(6) -0.0047(5) 0.0039(5) 0.0020(6)
O1 0.025(4) 0.036(4) 0.026(4) -0.008(3) 0.002(3) 0.005(3)
O2 0.033(4) 0.023(4) 0.027(4) -0.003(3) -0.003(3) 0.006(3)
O10A 0.023(4) 0.058(6) 0.099(7) -0.028(6) -0.005(5) -0.004(4)
O11A 0.044(5) 0.038(5) 0.032(4) -0.012(4) 0.010(4) -0.007(4)
O12A 0.027(4) 0.032(4) 0.015(3) -0.005(3) -0.002(3) -0.010(3)
O72A 0.034(4) 0.027(4) 0.019(3) -0.005(3) 0.002(3) -0.001(3)
O73A 0.048(5) 0.035(4) 0.017(3) 0.003(3) 0.003(3) 0.009(4)
N2A 0.032(5) 0.031(5) 0.025(4) 0.007(4) 0.012(4) 0.000(4)
N6A 0.039(5) 0.045(6) 0.024(4) -0.001(4) 0.009(4) -0.002(4)
C1A 0.037(6) 0.034(6) 0.014(4) -0.001(4) 0.002(4) 0.002(5)
C3A 0.056(8) 0.037(7) 0.041(6) 0.005(6) 0.025(6) 0.008(6)
C4A 0.072(10) 0.046(8) 0.039(7) 0.021(6) 0.023(7) -0.006(7)
C5A 0.068(9) 0.045(8) 0.035(6) 0.014(6) 0.012(6) 0.001(7)
C7A 0.059(8) 0.040(7) 0.014(5) 0.001(5) 0.002(5) 0.011(6)
C10A 0.032(6) 0.030(6) 0.046(6) -0.002(5) 0.003(5) -0.007(5)
C11A 0.028(6) 0.026(6) 0.025(5) -0.011(4) 0.004(4) -0.001(4)
C12A 0.028(6) 0.021(5) 0.031(5) -0.015(4) 0.003(5) 0.004(4)
C71A 0.071(9) 0.058(8) 0.015(5) -0.013(5) 0.009(6) 0.009(7)
C72A 0.043(7) 0.048(7) 0.020(5) -0.019(5) -0.008(5) 0.006(5)
C73A 0.043(7) 0.049(7) 0.010(4) -0.001(5) -0.012(5) -0.002(5)
O10B 0.039(4) 0.027(4) 0.014(3) -0.003(3) -0.004(3) 0.003(3)
O12B 0.037(4) 0.041(5) 0.027(4) -0.006(3) 0.008(3) 0.002(4)
O71B 0.030(4) 0.036(4) 0.018(3) 0.007(3) 0.004(3) 0.004(3)
O73B 0.032(5) 0.042(5) 0.049(5) -0.005(4) -0.005(4) -0.003(4)
N2B 0.048(6) 0.046(6) 0.018(4) -0.013(4) 0.005(4) 0.006(5)
N6B 0.036(5) 0.030(5) 0.027(4) -0.008(4) 0.008(4) -0.003(4)
C1B 0.048(7) 0.053(8) 0.010(4) 0.000(5) 0.002(5) 0.003(6)
C3B 0.051(8) 0.051(8) 0.040(6) -0.008(6) 0.019(6) -0.002(6)
C4B 0.087(11) 0.040(8) 0.032(6) -0.026(6) 0.014(7) -0.006(7)
C5B 0.049(8) 0.040(7) 0.050(7) -0.012(6) 0.019(6) 0.016(6)
C7B 0.029(6) 0.027(6) 0.031(5) -0.002(5) 0.000(5) 0.004(4)
C10B 0.042(7) 0.056(8) 0.018(5) 0.012(5) -0.002(5) 0.014(6)
C11B 0.056(8) 0.067(9) 0.015(5) 0.002(5) 0.006(5) -0.013(7)
C12B 0.042(7) 0.047(7) 0.022(5) 0.000(5) 0.004(5) 0.003(5)
C71B 0.036(6) 0.028(6) 0.020(5) 0.007(4) -0.006(4) -0.003(5)
C72B 0.045(8) 0.040(7) 0.059(8) 0.009(6) 0.005(6) -0.003(6)
C73B 0.034(6) 0.037(7) 0.037(6) 0.003(5) -0.006(5) -0.004(5)
Cl2A 0.026(7) 0.026(7) 0.010(9) 0.000 0.000 0.000
Cl3C 0.082(4) 0.070(4) 0.075(3) 0.003(3) -0.010(3) -0.002(3)
Cl2 0.040(3) 0.040(3) 0.051(5) 0.000 0.000 0.000
Cl3 0.036(2) 0.036(2) 0.078(4) 0.000 0.000 0.000
Cl4C 0.090(4) 0.105(5) 0.077(4) -0.007(4) 0.004(3) -0.006(4)

loop_
_atom_type_symbol
_atom_type_description
_atom_type_scat_dispersion_real
_atom_type_scat_dispersion_imag
_atom_type_scat_source
C C 0.0033 0.0016 'International Tables Vol C Tables 4.2.6.8 and 6.1.1.4'
H H 0.0000 0.0000 'International Tables Vol C Tables 4.2.6.8 and 6.1.1.4'
Cl Cl 0.1484 0.1585 'International Tables Vol C Tables 4.2.6.8 and 6.1.1.4'
Cu Cu 0.3201 1.2651 'International Tables Vol C Tables 4.2.6.8 and 6.1.1.4'
N N 0.0061 0.0033 'International Tables Vol C Tables 4.2.6.8 and 6.1.1.4'
O O 0.0106 0.0060 'International Tables Vol C Tables 4.2.6.8 and 6.1.1.4'
Zn Zn 0.2839 1.4301 'International Tables Vol C Tables 4.2.6.8 and 6.1.1.4'

loop_
_geom_angle_atom_site_label_1
_geom_angle_atom_site_label_2
_geom_angle_atom_site_label_3
_geom_angle
_geom_angle_site_symmetry_1
_geom_angle_site_symmetry_3
Zn2 Zn1 Zn2 121.38(5) 2 .
Zn2 Zn1 H2 48(3) . .
Zn2 Zn1 H2 98.8(8) 2 .
O1 Zn1 Zn2 87.6(2) . .
O1 Zn1 Zn2 37.2(2) . 2
O1 Zn1 O2 106.9(3) . .
O1 Zn1 H2 87(2) . .
O2 Zn1 Zn2 123.8(2) . 2
O2 Zn1 Zn2 37.3(2) . .
O2 Zn1 H2 25.1(7) . .
O12A Zn1 Zn2 75.2(2) . .
O12A Zn1 Zn2 133.3(2) . 2
O12A Zn1 O1 114.1(3) . .
O12A Zn1 O2 96.1(3) . .
O12A Zn1 H2 119.1(16) . .
O10B Zn1 Zn2 153.88(19) . .
O10B Zn1 Zn2 73.9(2) . 2
O10B Zn1 O1 111.0(3) . .
O10B Zn1 O2 117.1(3) . .
O10B Zn1 H2 112(3) . .
O10B Zn1 O12A 110.9(3) . .
Zn1 Zn2 Zn1 119.02(5) 4 .
O1 Zn2 Zn1 37.00(19) 4 4
O1 Zn2 Zn1 123.1(2) 4 .
O1 Zn2 O2 105.1(3) 4 .
O2 Zn2 Zn1 36.9(2) . .
O2 Zn2 Zn1 85.3(2) . 4
O72A Zn2 Zn1 73.40(19) . .
O72A Zn2 Zn1 154.54(19) . 4
O72A Zn2 O1 117.6(3) . 4
O72A Zn2 O2 110.3(3) . .
O72A Zn2 O71B 111.9(3) . 4
O71B Zn2 Zn1 132.67(19) 4 .
O71B Zn2 Zn1 77.1(2) 4 4
O71B Zn2 O1 96.9(3) 4 4
O71B Zn2 O2 114.5(3) 4 .
O12A Cu1 O72A 90.7(3) . .
O12A Cu1 N2A 85.4(3) . .
O12A Cu1 N6A 172.6(3) . .
O72A Cu1 N2A 174.6(3) . .
O72A Cu1 N6A 84.8(3) . .
N6A Cu1 N2A 99.5(3) . .
O10B Cu2 N2B 84.5(3) . .
O10B Cu2 N6B 175.3(3) . .
O71B Cu2 O10B 91.1(3) . .
O71B Cu2 N2B 171.8(4) . .
O71B Cu2 N6B 85.1(3) . .
N2B Cu2 N6B 99.6(3) . .
Zn1 O1 Zn2 105.8(3) . 2
Zn1 O1 H1 112(8) . .
Zn2 O1 H1 123(8) 2 .
Zn1 O2 Zn2 105.8(3) . .
Zn1 O2 H2 71(8) . .
Zn2 O2 H2 106(8) . .
C10A O10A H10A 109.5 . .
C11A O11A H11A 109.5 . .
Cu1 O12A Zn1 118.4(3) . .
C12A O12A Zn1 123.1(6) . .
C12A O12A Cu1 112.0(6) . .
C71A O71A H71A 109.5 . .
Zn2 O72A Cu1 126.3(3) . .
C72A O72A Zn2 119.1(6) . .
C72A O72A Cu1 112.2(6) . .
C73A O73A H73A 109.5 . .
Cu1 N2A H2A 104.6 . .
C1A N2A Cu1 108.0(6) . .
C1A N2A H2A 104.6 . .
C3A N2A Cu1 117.7(7) . .
C3A N2A H2A 104.6 . .
C3A N2A C1A 115.9(8) . .
Cu1 N6A H6A 106.3 . .
C5A N6A Cu1 119.0(7) . .
C5A N6A H6A 106.3 . .
C7A N6A Cu1 102.5(6) . .
C7A N6A H6A 106.3 . .
C7A N6A C5A 115.4(9) . .
N2A C1A C10A 110.2(8) . .
N2A C1A C11A 109.9(8) . .
N2A C1A C12A 104.5(8) . .
C10A C1A C12A 111.1(8) . .
C11A C1A C10A 109.0(9) . .
C11A C1A C12A 112.0(9) . .
N2A C3A H3AA 110.0 . .
N2A C3A H3AB 110.0 . .
N2A C3A C4A 108.6(9) . .
H3AA C3A H3AB 108.4 . .
C4A C3A H3AA 110.0 . .
C4A C3A H3AB 110.0 . .
C3A C4A H4AA 108.2 . .
C3A C4A H4AB 108.2 . .
C3A C4A C5A 116.2(11) . .
H4AA C4A H4AB 107.4 . .
C5A C4A H4AA 108.2 . .
C5A C4A H4AB 108.2 . .
N6A C5A C4A 111.5(9) . .
N6A C5A H5AA 109.3 . .
N6A C5A H5AB 109.3 . .
C4A C5A H5AA 109.3 . .
C4A C5A H5AB 109.3 . .
H5AA C5A H5AB 108.0 . .
N6A C7A C71A 113.1(9) . .
N6A C7A C72A 105.7(8) . .
N6A C7A C73A 110.5(9) . .
C72A C7A C71A 107.7(9) . .
C73A C7A C71A 107.7(9) . .
C73A C7A C72A 112.2(10) . .
O10A C10A C1A 110.9(9) . .
O10A C10A H10B 109.5 . .
O10A C10A H10C 109.5 . .
C1A C10A H10B 109.5 . .
C1A C10A H10C 109.5 . .
H10B C10A H10C 108.0 . .
O11A C11A C1A 110.0(8) . .
O11A C11A H11B 109.7 . .
O11A C11A H11C 109.7 . .
C1A C11A H11B 109.7 . .
C1A C11A H11C 109.7 . .
H11B C11A H11C 108.2 . .
O12A C12A C1A 108.9(8) . .
O12A C12A H12A 109.9 . .
O12A C12A H12B 109.9 . .
C1A C12A H12A 109.9 . .
C1A C12A H12B 109.9 . .
H12A C12A H12B 108.3 . .
O71A C71A C7A 110.2(10) . .
O71A C71A H71B 109.6 . .
O71A C71A H71C 109.6 . .
C7A C71A H71B 109.6 . .
C7A C71A H71C 109.6 . .
C7A C71A H71D 109.3 . .
C7A C71A H71E 109.3 . .
C7A C71A H71F 109.1 . .
C7A C71A H71G 109.1 . .
H71B C71A H71C 108.1 . .
H71D C71A H71E 108.0 . .
H71F C71A H71G 107.8 . .
O71X C71A C7A 111.6(18) . .
O71X C71A H71D 109.3 . .
O71X C71A H71E 109.3 . .
O71Y C71A C7A 112.5(18) . .
O71Y C71A H71F 109.1 . .
O71Y C71A H71G 109.1 . .
O72A C72A C7A 109.5(8) . .
O72A C72A H72A 109.8 . .
O72A C72A H72B 109.8 . .
C7A C72A H72A 109.8 . .
C7A C72A H72B 109.8 . .
H72A C72A H72B 108.2 . .
O73A C73A C7A 112.9(8) . .
O73A C73A H73B 109.0 . .
O73A C73A H73C 109.0 . .
C7A C73A H73B 109.0 . .
C7A C73A H73C 109.0 . .
H73B C73A H73C 107.8 . .
Zn1 O10B Cu2 127.5(3) . .
C10B O10B Zn1 119.3(6) . .
C10B O10B Cu2 110.8(6) . .
C11B O11B H11D 109.5 . .
C12B O12B H12C 109.5 . .
Cu2 O71B Zn2 118.0(3) . 2
C71B O71B Zn2 125.3(6) . 2
C71B O71B Cu2 110.4(6) . .
C72B O72B H72C 109.5 . .
C73B O73B H73D 109.5 . .
Cu2 N2B H2B 106.3 . .
C1B N2B Cu2 103.3(6) . .
C1B N2B H2B 106.3 . .
C1B N2B C3B 116.1(8) . .
C3B N2B Cu2 117.8(7) . .
C3B N2B H2B 106.3 . .
Cu2 N6B H6B 105.0 . .
C5B N6B Cu2 115.9(7) . .
C5B N6B H6B 105.0 . .
C5B N6B C7B 116.1(8) . .
C7B N6B Cu2 108.6(6) . .
C7B N6B H6B 105.0 . .
N2B C1B C10B 104.8(8) . .
N2B C1B C11B 111.0(9) . .
N2B C1B C12B 110.6(9) . .
C10B C1B C11B 109.5(9) . .
C10B C1B C12B 112.8(10) . .
C12B C1B C11B 108.2(9) . .
N2B C3B H3BA 109.1 . .
N2B C3B H3BB 109.1 . .
N2B C3B C4B 112.5(9) . .
H3BA C3B H3BB 107.8 . .
C4B C3B H3BA 109.1 . .
C4B C3B H3BB 109.1 . .
C3B C4B H4BA 108.9 . .
C3B C4B H4BB 108.9 . .
C3B C4B C5B 113.5(10) . .
H4BA C4B H4BB 107.7 . .
C5B C4B H4BA 108.9 . .
C5B C4B H4BB 108.9 . .
N6B C5B C4B 107.9(10) . .
N6B C5B H5BA 110.1 . .
N6B C5B H5BB 110.1 . .
C4B C5B H5BA 110.1 . .
C4B C5B H5BB 110.1 . .
H5BA C5B H5BB 108.4 . .
N6B C7B C73B 109.3(8) . .
C71B C7B N6B 104.2(8) . .
C71B C7B C72B 111.4(9) . .
C71B C7B C73B 110.8(9) . .
C72B C7B N6B 112.3(9) . .
C72B C7B C73B 108.9(9) . .
O10B C10B C1B 109.1(8) . .
O10B C10B H10D 109.9 . .
O10B C10B H10E 109.9 . .
C1B C10B H10D 109.9 . .
C1B C10B H10E 109.9 . .
H10D C10B H10E 108.3 . .
O11B C11B C1B 108.4(10) . .
O11B C11B H11E 110.0 . .
O11B C11B H11F 110.0 . .
C1B C11B H11E 110.0 . .
C1B C11B H11F 110.0 . .
C1B C11B H11G 110.0 . .
C1B C11B H11H 110.0 . .
H11E C11B H11F 108.4 . .
H11G C11B H11H 108.4 . .
O11X C11B C1B 108.4(15) . .
O11X C11B H11G 110.0 . .
O11X C11B H11H 110.0 . .
O12B C12B C1B 113.6(9) . .
O12B C12B H12D 108.9 . .
O12B C12B H12E 108.9 . .
C1B C12B H12D 108.9 . .
C1B C12B H12E 108.9 . .
H12D C12B H12E 107.7 . .
O71B C71B C7B 111.8(8) . .
O71B C71B H71H 109.3 . .
O71B C71B H71I 109.3 . .
C7B C71B H71H 109.3 . .
C7B C71B H71I 109.3 . .
H71H C71B H71I 107.9 . .
O72B C72B C7B 110.3(10) . .
O72B C72B H72D 109.6 . .
O72B C72B H72E 109.6 . .
C7B C72B H72D 109.6 . .
C7B C72B H72E 109.6 . .
C7B C72B H72F 108.3 . .
C7B C72B H72G 108.3 . .
H72D C72B H72E 108.1 . .
H72F C72B H72G 107.4 . .
O72X C72B C7B 116(2) . .
O72X C72B H72F 108.3 . .
O72X C72B H72G 108.3 . .
O73B C73B C7B 110.7(9) . .
O73B C73B H73E 109.5 . .
O73B C73B H73F 109.5 . .
C7B C73B H73E 109.5 . .
C7B C73B H73F 109.5 . .
H73E C73B H73F 108.1 . .
C11B O11X H11X 109.5 . .
C71A O71X H71X 109.5 . .
C72B O72X H72X 109.5 . .
C71A O71Y H71Y 109.5 . .
O1C Cl3C O4C 106.7(8) . .
O2C Cl3C O1C 110.0(8) . .
O2C Cl3C O4C 107.8(8) . .
O3C Cl3C O1C 112.6(8) . .
O3C Cl3C O2C 112.1(8) . .
O3C Cl3C O4C 107.2(8) . .
O5C Cl4C O7C 110.9(9) . .
O5C Cl4C O8C 107.5(9) . .
O6C Cl4C O5C 114.1(10) . .
O6C Cl4C O7C 111.2(10) . .
O6C Cl4C O8C 106.3(9) . .
O7C Cl4C O8C 106.3(9) . .

loop_
_geom_bond_atom_site_label_1
_geom_bond_atom_site_label_2
_geom_bond_distance
_geom_bond_site_symmetry_2
Zn1 Zn2 3.1382(16) 2
Zn1 Zn2 3.1566(16) .
Zn1 O1 1.963(7) .
Zn1 O2 1.969(7) .
Zn1 H2 1.88(12) .
Zn1 O12A 1.940(6) .
Zn1 O10B 1.914(6) .
Zn2 Zn1 3.1381(16) 4
Zn2 O1 1.971(7) 4
Zn2 O2 1.988(7) .
Zn2 O72A 1.936(7) .
Zn2 O71B 1.941(7) 4
Cu1 O12A 1.915(6) .
Cu1 O72A 1.942(7) .
Cu1 N2A 2.000(9) .
Cu1 N6A 1.998(8) .
Cu2 O10B 1.961(7) .
Cu2 O71B 1.924(6) .
Cu2 N2B 2.010(8) .
Cu2 N6B 2.011(9) .
O1 Zn2 1.971(7) 2
O1 H1 0.84(2) .
O2 H2 0.84(2) .
O10A H10A 0.8400 .
O10A C10A 1.438(13) .
O11A H11A 0.8400 .
O11A C11A 1.420(11) .
O12A C12A 1.410(11) .
O71A H71A 0.8400 .
O71A C71A 1.484(15) .
O72A C72A 1.400(10) .
O73A H73A 0.8400 .
O73A C73A 1.427(11) .
N2A H2A 1.0000 .
N2A C1A 1.522(12) .
N2A C3A 1.509(13) .
N6A H6A 1.0000 .
N6A C5A 1.493(14) .
N6A C7A 1.484(15) .
C1A C10A 1.535(14) .
C1A C11A 1.530(14) .
C1A C12A 1.535(14) .
C3A H3AA 0.9900 .
C3A H3AB 0.9900 .
C3A C4A 1.510(15) .
C4A H4AA 0.9900 .
C4A H4AB 0.9900 .
C4A C5A 1.537(18) .
C5A H5AA 0.9900 .
C5A H5AB 0.9900 .
C7A C71A 1.535(13) .
C7A C72A 1.526(15) .
C7A C73A 1.521(16) .
C10A H10B 0.9900 .
C10A H10C 0.9900 .
C11A H11B 0.9900 .
C11A H11C 0.9900 .
C12A H12A 0.9900 .
C12A H12B 0.9900 .
C71A H71B 0.9900 .
C71A H71C 0.9900 .
C71A H71D 0.9900 .
C71A H71E 0.9900 .
C71A H71F 0.9900 .
C71A H71G 0.9900 .
C71A O71X 1.48(2) .
C71A O71Y 1.49(2) .
C72A H72A 0.9900 .
C72A H72B 0.9900 .
C73A H73B 0.9900 .
C73A H73C 0.9900 .
O10B C10B 1.440(11) .
O11B H11D 0.8400 .
O11B C11B 1.462(14) .
O12B H12C 0.8400 .
O12B C12B 1.417(12) .
O71B Zn2 1.941(7) 2
O71B C71B 1.408(11) .
O72B H72C 0.8400 .
O72B C72B 1.425(13) .
O73B H73D 0.8400 .
O73B C73B 1.408(12) .
N2B H2B 1.0000 .
N2B C1B 1.482(15) .
N2B C3B 1.506(14) .
N6B H6B 1.0000 .
N6B C5B 1.504(13) .
N6B C7B 1.520(13) .
C1B C10B 1.519(15) .
C1B C11B 1.569(13) .
C1B C12B 1.535(16) .
C3B H3BA 0.9900 .
C3B H3BB 0.9900 .
C3B C4B 1.506(18) .
C4B H4BA 0.9900 .
C4B H4BB 0.9900 .
C4B C5B 1.529(17) .
C5B H5BA 0.9900 .
C5B H5BB 0.9900 .
C7B C71B 1.499(14) .
C7B C72B 1.508(15) .
C7B C73B 1.541(15) .
C10B H10D 0.9900 .
C10B H10E 0.9900 .
C11B H11E 0.9900 .
C11B H11F 0.9900 .
C11B H11G 0.9900 .
C11B H11H 0.9900 .
C11B O11X 1.455(18) .
C12B H12D 0.9900 .
C12B H12E 0.9900 .
C71B H71H 0.9900 .
C71B H71I 0.9900 .
C72B H72D 0.9900 .
C72B H72E 0.9900 .
C72B H72F 0.9900 .
C72B H72G 0.9900 .
C72B O72X 1.451(19) .
C73B H73E 0.9900 .
C73B H73F 0.9900 .
O11X H11X 0.8400 .
O71X H71X 0.8400 .
O72X H72X 0.8400 .
O71Y H71Y 0.8400 .
Cl3C O1C 1.449(13) .
Cl3C O2C 1.447(12) .
Cl3C O3C 1.421(12) .
Cl3C O4C 1.468(13) .
Cl4C O5C 1.427(14) .
Cl4C O6C 1.408(14) .
Cl4C O7C 1.438(14) .
Cl4C O8C 1.490(14) .

loop_
_geom_hbond_atom_site_label_D
_geom_hbond_atom_site_label_H
_geom_hbond_atom_site_label_A
_geom_hbond_distance_DH
_geom_hbond_distance_HA
_geom_hbond_distance_DA
_geom_hbond_angle_DHA
_geom_hbond_site_symmetry_A
O10A H10A O2W 0.84 2.03 2.627(15) 128.0 5_666
O11A H11A O5W 0.84 1.95 2.771(15) 166.4 .
O73A H73A O1 0.84 1.81 2.647(10) 174.4 .
O12B H12C O2 0.84 1.88 2.643(10) 151.2 2
O72B H72C O4W 0.84 2.07 2.76(3) 139.3 .
O11X H11X O2C 0.84 1.47 2.06(3) 124.0 .
O71X H71X O7C 0.84 1.85 2.51(4) 134.2 4

loop_
_geom_torsion_atom_site_label_1
_geom_torsion_atom_site_label_2
_geom_torsion_atom_site_label_3
_geom_torsion_atom_site_label_4
_geom_torsion
_geom_torsion_site_symmetry_1
Zn1 O12A C12A C1A -111.2(7) .
Zn1 O10B C10B C1B -171.3(7) .
Zn2 O72A C72A C7A 174.9(7) .
Zn2 O71B C71B C7B 110.9(8) 2
Cu1 O12A C12A C1A 39.9(9) .
Cu1 O72A C72A C7A -21.5(11) .
Cu1 N2A C1A C10A 156.3(7) .
Cu1 N2A C1A C11A -83.5(8) .
Cu1 N2A C1A C12A 36.9(9) .
Cu1 N2A C3A C4A -51.1(12) .
Cu1 N6A C5A C4A 41.7(13) .
Cu1 N6A C7A C71A -168.7(8) .
Cu1 N6A C7A C72A -51.1(9) .
Cu1 N6A C7A C73A 70.5(8) .
Cu2 O10B C10B C1B 25.1(11) .
Cu2 O71B C71B C7B -40.3(10) .
Cu2 N2B C1B C10B 52.7(9) .
Cu2 N2B C1B C11B 170.7(8) .
Cu2 N2B C1B C12B -69.2(8) .
Cu2 N2B C3B C4B -41.7(13) .
Cu2 N6B C5B C4B 55.1(11) .
Cu2 N6B C7B C71B -34.5(9) .
Cu2 N6B C7B C72B -155.2(7) .
Cu2 N6B C7B C73B 83.9(8) .
N2A C1A C10A O10A -52.0(12) .
N2A C1A C11A O11A 172.6(8) .
N2A C1A C12A O12A -49.8(10) .
N2A C3A C4A C5A 76.2(14) .
N6A C7A C71A O71A -178.5(10) .
N6A C7A C71A O71X 28(2) .
N6A C7A C71A O71Y -60(2) .
N6A C7A C72A O72A 49.3(11) .
N6A C7A C73A O73A -41.3(12) .
C1A N2A C3A C4A 178.8(10) .
C3A N2A C1A C10A -69.2(12) .
C3A N2A C1A C11A 51.0(12) .
C3A N2A C1A C12A 171.4(9) .
C3A C4A C5A N6A -71.6(14) .
C5A N6A C7A C71A 60.3(13) .
C5A N6A C7A C72A 177.9(9) .
C5A N6A C7A C73A -60.5(11) .
C7A N6A C5A C4A 164.2(10) .
C10A C1A C11A O11A -66.5(10) .
C10A C1A C12A O12A -168.7(8) .
C11A C1A C10A O10A -172.7(9) .
C11A C1A C12A O12A 69.1(10) .
C12A C1A C10A O10A 63.4(11) .
C12A C1A C11A O11A 56.9(10) .
C71A C7A C72A O72A 170.5(9) .
C71A C7A C73A O73A -165.3(9) .
C72A C7A C71A O71A 65.1(13) .
C72A C7A C71A O71X -88(2) .
C72A C7A C71A O71Y -176.7(19) .
C72A C7A C73A O73A 76.4(12) .
C73A C7A C71A O71A -56.2(13) .
C73A C7A C71A O71X 151(2) .
C73A C7A C71A O71Y 62(2) .
C73A C7A C72A O72A -71.2(11) .
N2B C1B C10B O10B -52.4(12) .
N2B C1B C11B O11B -178.7(10) .
N2B C1B C11B O11X -44.8(19) .
N2B C1B C12B O12B 39.0(11) .
N2B C3B C4B C5B 73.4(14) .
N6B C7B C71B O71B 49.0(10) .
N6B C7B C72B O72B 45.4(13) .
N6B C7B C72B O72X -63(2) .
N6B C7B C73B O73B -169.8(8) .
C1B N2B C3B C4B -164.9(10) .
C3B N2B C1B C10B -176.9(9) .
C3B N2B C1B C11B -58.8(13) .
C3B N2B C1B C12B 61.3(11) .
C3B C4B C5B N6B -80.7(13) .
C5B N6B C7B C71B -167.2(9) .
C5B N6B C7B C72B 72.1(12) .
C5B N6B C7B C73B -48.8(12) .
C7B N6B C5B C4B -175.6(9) .
C10B C1B C11B O11B -63.5(13) .
C10B C1B C11B O11X 70.4(19) .
C10B C1B C12B O12B -78.0(12) .
C11B C1B C10B O10B -171.5(9) .
C11B C1B C12B O12B 160.8(9) .
C12B C1B C10B O10B 68.0(12) .
C12B C1B C11B O11B 59.8(13) .
C12B C1B C11B O11X -166.2(17) .
C71B C7B C72B O72B -71.0(13) .
C71B C7B C72B O72X -180(2) .
C71B C7B C73B O73B -55.6(11) .
C72B C7B C71B O71B 170.3(8) .
C72B C7B C73B O73B 67.2(12) .
C73B C7B C71B O71B -68.4(10) .
C73B C7B C72B O72B 166.5(9) .
C73B C7B C72B O72X 58(2) .

loop_
_platon_squeeze_void_nr
_platon_squeeze_void_average_x
_platon_squeeze_void_average_y
_platon_squeeze_void_average_z
_platon_squeeze_void_volume
_platon_squeeze_void_count_electrons
_platon_squeeze_void_content
1 0.250 0.750 0.000 437 81 ' '
2 0.250 0.250 0.799 46 12 ' '
3 0.250 0.750 0.500 15 2 ' '
4 0.750 0.250 0.000 437 81 ' '
5 0.750 0.750 0.201 46 13 ' '
6 0.750 0.250 0.500 15 2 ' '
